data_7104050
loop_
_publ_author_name
'Nath, Mahendra'
'Huffman, John C.'
'Zaleski, Jeffrey M.'

_publ_section_title
;
 Accelerated Bergman cyclization of porphyrinic-enediynes
;
_journal_coden_ASTM CHCOFS
_journal_issue 7
_journal_name_full
;
 Chemical Communications (Cambridge, United Kingdom)
;
_journal_page_first 858
_journal_page_last 859
_journal_paper_doi 10.1039/b212923j
_journal_year 2003
_chemical_formula_sum 'C48 H28 N4'
_chemical_formula_weight 660.74
_space_group_IT_number 2
_symmetry_cell_setting triclinic
_symmetry_space_group_name_Hall '-P 1'
_symmetry_space_group_name_H-M 'P -1'
_atom_sites_solution_hydrogens geom
_atom_sites_solution_primary direct
_atom_sites_solution_secondary difmap
_audit_creation_date 10/27/2002
_audit_creation_method SHELXL-97
_cell_angle_alpha 67.303(2)
_cell_angle_beta 73.845(2)
_cell_angle_gamma 73.605(2)
_cell_formula_units_Z 2
_cell_length_a 9.8696(9)
_cell_length_b 12.4991(11)
_cell_length_c 14.6985(13)
_cell_measurement_reflns_used 3570
_cell_measurement_temperature 138(2)
_cell_measurement_theta_max 24.96
_cell_measurement_theta_min 2.39
_cell_volume 1575.1(2)
_computing_cell_refinement 'SAINT (Bruker, 1999)'
_computing_data_collection 'SMART (Bruker, 1999)'
_computing_data_reduction 'SAINT (Bruker, 1999), XTEL (local package)'
_computing_structure_refinement 'SHELXL-97 (Sheldrick, 1997)'
_computing_structure_solution 'SHELXS-97 (Sheldrick, 1990)'
_diffrn_ambient_temperature 138(2)
_diffrn_detector 'CCD area detector'
_diffrn_detector_area_resol_mean 44.52
_diffrn_detector_type 'Bruker SMART 6000'
_diffrn_measured_fraction_theta_full 0.993
_diffrn_measured_fraction_theta_max 0.993
_diffrn_measurement_details '   0.30 degree frames measured for  30.16 seconds each'
_diffrn_measurement_device 'three-circle goniometer with fixed chi'
_diffrn_measurement_device_type 'Bruker Platform goniometer'
_diffrn_measurement_method '\w scans'
_diffrn_radiation_monochromator graphite
_diffrn_radiation_source 'fine-focus sealed tube'
_diffrn_radiation_type MoK\a
_diffrn_radiation_wavelength 0.71073
_diffrn_reflns_av_R_equivalents 0.1393
_diffrn_reflns_av_sigmaI/netI 0.1637
_diffrn_reflns_limit_h_max 11
_diffrn_reflns_limit_h_min -11
_diffrn_reflns_limit_k_max 14
_diffrn_reflns_limit_k_min -14
_diffrn_reflns_limit_l_max 17
_diffrn_reflns_limit_l_min -17
_diffrn_reflns_number 15411
_diffrn_reflns_theta_full 25.10
_diffrn_reflns_theta_max 25.10
_diffrn_reflns_theta_min 2.19
_diffrn_standards_decay_% 0.0
_exptl_absorpt_coefficient_mu 0.082
_exptl_absorpt_correction_type none
_exptl_crystal_colour 'metallic black'
_exptl_crystal_density_diffrn 1.393
_exptl_crystal_density_method 'not measured'
_exptl_crystal_description multifacited
_exptl_crystal_F_000 688
_exptl_crystal_id MSC02158
_exptl_crystal_size_max 0.25
_exptl_crystal_size_mid 0.12
_exptl_crystal_size_min 0.07
_refine_diff_density_max 0.220
_refine_diff_density_min -0.254
_refine_diff_density_rms 0.054
_refine_ls_extinction_method none
_refine_ls_goodness_of_fit_ref 0.915
_refine_ls_hydrogen_treatment mixed
_refine_ls_matrix_type full
_refine_ls_number_parameters 581
_refine_ls_number_reflns 5566
_refine_ls_number_restraints 0
_refine_ls_restrained_S_all 0.915
_refine_ls_R_factor_all 0.1326
_refine_ls_R_factor_gt 0.0545
_refine_ls_shift/su_max 0.004
_refine_ls_shift/su_mean 0.000
_refine_ls_structure_factor_coef Fsqd
_refine_ls_weighting_details 'calc w=1/[\s^2^(Fo^2^)+(0.0095P)^2^+0.0000P] where P=(Fo^2^+2Fc^2^)/3'
_refine_ls_weighting_scheme calc
_refine_ls_wR_factor_gt 0.0932
_refine_ls_wR_factor_ref 0.1143
_reflns_number_gt 2819
_reflns_number_total 5566
_reflns_threshold_expression >2sigma(I)
_cod_data_source_file b212923j.txt
_cod_data_source_block 02158
_cod_original_sg_symbol_H-M P-1
_cod_database_code 7104050

loop_
_symmetry_equiv_pos_as_xyz
'x, y, z'
'-x, -y, -z'

loop_
_atom_site_label
_atom_site_type_symbol
_atom_site_fract_x
_atom_site_fract_y
_atom_site_fract_z
_atom_site_U_iso_or_equiv
_atom_site_adp_type
_atom_site_occupancy
_atom_site_symmetry_multiplicity
_atom_site_calc_flag
_atom_site_refinement_flags
_atom_site_disorder_assembly
_atom_site_disorder_group
N1 N 0.7536(3) 1.0134(2) -0.0012(2) 0.0220(7) Uani 1 1 d . . .
C2 C 0.6783(4) 1.0933(3) -0.0735(2) 0.0238(8) Uani 1 1 d . . .
C3 C 0.7138(4) 1.0588(3) -0.1624(3) 0.0260(9) Uani 1 1 d . . .
C4 C 0.8102(4) 0.9551(3) -0.1416(3) 0.0263(9) Uani 1 1 d . . .
C5 C 0.8341(4) 0.9280(3) -0.0414(2) 0.0218(8) Uani 1 1 d . . .
C6 C 0.9295(3) 0.8248(3) 0.0058(2) 0.0212(8) Uani 1 1 d . . .
C7 C 0.9692(3) 0.7979(3) 0.0971(2) 0.0199(8) Uani 1 1 d . . .
C8 C 1.0519(3) 0.6890(3) 0.1516(2) 0.0211(8) Uani 1 1 d . . .
C9 C 1.0612(4) 0.6975(3) 0.2389(3) 0.0234(8) Uani 1 1 d . . .
C10 C 0.9845(3) 0.8115(3) 0.2433(2) 0.0213(8) Uani 1 1 d . . .
N11 N 0.9298(3) 0.8686(2) 0.1566(2) 0.0212(7) Uani 1 1 d . . .
C12 C 0.9527(3) 0.8612(3) 0.3209(2) 0.0211(8) Uani 1 1 d . . .
C13 C 0.8359(4) 0.9562(3) 0.3241(3) 0.0241(8) Uani 1 1 d . . .
C14 C 0.7897(3) 0.9829(3) 0.4151(2) 0.0212(8) Uani 1 1 d . . .
C15 C 0.6668(4) 1.0693(3) 0.4048(2) 0.0231(8) Uani 1 1 d . . .
C16 C 0.6410(4) 1.0961(3) 0.3068(2) 0.0219(8) Uani 1 1 d . . .
N17 N 0.7445(3) 1.0256(2) 0.2569(2) 0.0231(7) Uani 1 1 d . . .
C18 C 0.5273(4) 1.1899(3) 0.2761(2) 0.0230(8) Uani 1 1 d . . .
C19 C 0.5097(3) 1.2359(3) 0.1747(3) 0.0227(8) Uani 1 1 d . . .
C20 C 0.4411(3) 1.3486(3) 0.1166(3) 0.0227(8) Uani 1 1 d . . .
C21 C 0.4599(4) 1.3509(3) 0.0205(3) 0.0237(8) Uani 1 1 d . . .
C22 C 0.5439(3) 1.2381(3) 0.0151(2) 0.0199(8) Uani 1 1 d . . .
N23 N 0.5735(3) 1.1728(2) 0.1099(2) 0.0216(7) Uani 1 1 d . . .
C24 C 0.5839(3) 1.1999(3) -0.0676(2) 0.0224(8) Uani 1 1 d . . .
C25 C 0.9903(3) 0.7350(3) -0.0468(2) 0.0200(8) Uani 1 1 d . . .
C26 C 0.8962(4) 0.6834(3) -0.0652(3) 0.0254(8) Uani 1 1 d . . .
C27 C 0.9484(4) 0.6038(3) -0.1163(3) 0.0277(9) Uani 1 1 d . . .
C28 C 1.0937(4) 0.5737(3) -0.1512(3) 0.0286(9) Uani 1 1 d . . .
C29 C 1.1885(4) 0.6247(3) -0.1344(3) 0.0284(9) Uani 1 1 d . . .
C30 C 1.1376(4) 0.7048(3) -0.0820(3) 0.0278(9) Uani 1 1 d . . .
C31 C 1.0308(4) 0.8122(3) 0.4058(2) 0.0225(8) Uani 1 1 d . . .
C32 C 1.1667(4) 0.7354(3) 0.4002(3) 0.0250(8) Uani 1 1 d . . .
C33 C 1.2410(4) 0.6856(3) 0.4776(3) 0.0255(8) Uani 1 1 d . . .
C34 C 1.1823(4) 0.7112(3) 0.5672(3) 0.0286(9) Uani 1 1 d . . .
C35 C 1.0544(4) 0.7896(3) 0.5750(3) 0.0256(8) Uani 1 1 d . . .
C36 C 0.9771(4) 0.8433(3) 0.4956(2) 0.0242(8) Uani 1 1 d . . .
C37 C 0.8457(4) 0.9324(3) 0.5015(2) 0.0234(8) Uani 1 1 d . . .
C38 C 0.7664(4) 0.9766(3) 0.5801(3) 0.0261(8) Uani 1 1 d . . .
C39 C 0.6439(4) 1.0654(3) 0.5694(3) 0.0272(9) Uani 1 1 d . . .
C40 C 0.5888(4) 1.1167(3) 0.4785(3) 0.0249(8) Uani 1 1 d . . .
C41 C 0.4639(4) 1.2082(3) 0.4512(3) 0.0241(8) Uani 1 1 d . . .
C42 C 0.3733(4) 1.2629(3) 0.5192(3) 0.0270(9) Uani 1 1 d . . .
C43 C 0.2484(4) 1.3443(3) 0.4973(3) 0.0282(9) Uani 1 1 d . . .
C44 C 0.2091(4) 1.3685(3) 0.4059(3) 0.0281(9) Uani 1 1 d . . .
C45 C 0.2977(4) 1.3165(3) 0.3376(3) 0.0251(8) Uani 1 1 d . . .
C46 C 0.4317(4) 1.2405(3) 0.3539(3) 0.0238(8) Uani 1 1 d . . .
C47 C 0.5136(3) 1.2773(3) -0.1557(2) 0.0227(8) Uani 1 1 d . . .
C48 C 0.5500(4) 1.3853(3) -0.2179(3) 0.0237(8) Uani 1 1 d . . .
C49 C 0.4837(4) 1.4562(3) -0.3002(3) 0.0264(9) Uani 1 1 d . . .
C50 C 0.3770(4) 1.4184(3) -0.3177(3) 0.0263(9) Uani 1 1 d . . .
C51 C 0.3363(4) 1.3117(3) -0.2542(3) 0.0269(9) Uani 1 1 d . . .
C52 C 0.4051(4) 1.2406(3) -0.1746(3) 0.0234(8) Uani 1 1 d . . .
H53 H 0.676(3) 1.105(3) -0.229(2) 0.025(9) Uiso 1 1 d . . .
H54 H 0.868(3) 0.908(3) -0.194(2) 0.040(10) Uiso 1 1 d . . .
H55 H 1.094(3) 0.623(3) 0.129(2) 0.019(8) Uiso 1 1 d . . .
H56 H 1.097(4) 0.634(3) 0.297(3) 0.048(11) Uiso 1 1 d . . .
H57 H 0.389(3) 1.412(3) 0.144(2) 0.020(8) Uiso 1 1 d . . .
H58 H 0.434(3) 1.420(3) -0.045(2) 0.033(9) Uiso 1 1 d . . .
H59 H 0.793(3) 0.700(3) -0.036(2) 0.027(9) Uiso 1 1 d . . .
H60 H 0.878(4) 0.563(3) -0.126(2) 0.033(9) Uiso 1 1 d . . .
H61 H 1.130(3) 0.524(3) -0.188(2) 0.034(10) Uiso 1 1 d . . .
H62 H 1.292(4) 0.606(3) -0.159(2) 0.030(10) Uiso 1 1 d . . .
H63 H 1.211(4) 0.737(3) -0.071(2) 0.036(10) Uiso 1 1 d . . .
H64 H 1.211(4) 0.724(3) 0.337(3) 0.040(11) Uiso 1 1 d . . .
H65 H 1.342(4) 0.627(3) 0.473(2) 0.049(11) Uiso 1 1 d . . .
H66 H 1.233(3) 0.675(3) 0.626(2) 0.036(10) Uiso 1 1 d . . .
H67 H 1.011(3) 0.813(3) 0.638(2) 0.020(8) Uiso 1 1 d . . .
H68 H 0.797(3) 0.944(3) 0.643(2) 0.026(9) Uiso 1 1 d . . .
H69 H 0.589(3) 1.085(3) 0.630(2) 0.017(8) Uiso 1 1 d . . .
H70 H 0.400(3) 1.242(3) 0.587(2) 0.033(10) Uiso 1 1 d . . .
H71 H 0.177(3) 1.384(3) 0.546(2) 0.021(8) Uiso 1 1 d . . .
H72 H 0.116(3) 1.418(3) 0.392(2) 0.025(9) Uiso 1 1 d . . .
H73 H 0.268(3) 1.329(2) 0.281(2) 0.011(8) Uiso 1 1 d . . .
H74 H 0.626(3) 1.410(3) -0.210(2) 0.018(9) Uiso 1 1 d . . .
H75 H 0.514(3) 1.526(3) -0.339(2) 0.028(10) Uiso 1 1 d . . .
H76 H 0.326(4) 1.472(4) -0.378(3) 0.068(13) Uiso 1 1 d . . .
H77 H 0.262(4) 1.287(3) -0.268(2) 0.035(10) Uiso 1 1 d . . .
H78 H 0.372(3) 1.161(3) -0.123(2) 0.029(9) Uiso 1 1 d . . .
H79 H 0.642(5) 1.084(4) 0.131(4) 0.107(17) Uiso 1 1 d . . .
H80 H 0.866(4) 0.948(4) 0.145(3) 0.061(13) Uiso 1 1 d . . .

loop_
_atom_site_aniso_label
_atom_site_aniso_U_11
_atom_site_aniso_U_22
_atom_site_aniso_U_33
_atom_site_aniso_U_23
_atom_site_aniso_U_13
_atom_site_aniso_U_12
N1 0.0273(17) 0.0170(14) 0.0221(16) -0.0067(13) -0.0081(14) -0.0013(13)
C2 0.029(2) 0.0201(18) 0.025(2) -0.0087(17) -0.0063(17) -0.0059(15)
C3 0.037(2) 0.0198(18) 0.020(2) -0.0035(17) -0.0094(18) -0.0043(17)
C4 0.036(2) 0.0218(19) 0.023(2) -0.0089(17) -0.0059(17) -0.0058(16)
C5 0.028(2) 0.0160(17) 0.023(2) -0.0073(16) -0.0069(16) -0.0036(15)
C6 0.026(2) 0.0153(16) 0.023(2) -0.0067(15) -0.0059(16) -0.0043(15)
C7 0.0208(19) 0.0184(17) 0.022(2) -0.0091(16) -0.0016(15) -0.0042(14)
C8 0.023(2) 0.0167(17) 0.028(2) -0.0104(17) -0.0077(16) -0.0023(15)
C9 0.027(2) 0.0188(18) 0.025(2) -0.0057(17) -0.0094(17) -0.0030(15)
C10 0.023(2) 0.0170(17) 0.025(2) -0.0054(16) -0.0067(16) -0.0059(14)
N11 0.0259(17) 0.0158(14) 0.0239(17) -0.0079(14) -0.0081(14) -0.0021(13)
C12 0.024(2) 0.0172(17) 0.024(2) -0.0053(16) -0.0069(16) -0.0068(15)
C13 0.029(2) 0.0190(17) 0.025(2) -0.0048(17) -0.0069(17) -0.0078(15)
C14 0.025(2) 0.0198(17) 0.020(2) -0.0061(16) -0.0029(16) -0.0072(15)
C15 0.027(2) 0.0197(18) 0.025(2) -0.0111(17) -0.0045(17) -0.0031(16)
C16 0.028(2) 0.0192(17) 0.020(2) -0.0073(16) -0.0048(16) -0.0067(15)
N17 0.0258(17) 0.0216(15) 0.0251(17) -0.0098(14) -0.0089(14) -0.0025(13)
C18 0.028(2) 0.0207(18) 0.024(2) -0.0067(16) -0.0078(17) -0.0101(15)
C19 0.022(2) 0.0220(18) 0.027(2) -0.0115(17) -0.0061(16) -0.0031(15)
C20 0.0195(19) 0.0229(18) 0.027(2) -0.0096(17) -0.0064(16) -0.0018(15)
C21 0.030(2) 0.0191(18) 0.023(2) -0.0050(16) -0.0104(17) -0.0035(15)
C22 0.0220(19) 0.0171(17) 0.022(2) -0.0074(16) -0.0042(15) -0.0049(14)
N23 0.0284(17) 0.0191(15) 0.0189(16) -0.0078(13) -0.0065(14) -0.0031(13)
C24 0.025(2) 0.0192(17) 0.026(2) -0.0080(16) -0.0084(16) -0.0051(15)
C25 0.025(2) 0.0187(17) 0.0158(19) -0.0046(15) -0.0069(15) -0.0021(15)
C26 0.026(2) 0.0235(18) 0.026(2) -0.0094(17) -0.0069(17) -0.0014(16)
C27 0.036(2) 0.0217(18) 0.031(2) -0.0105(17) -0.0156(18) -0.0020(17)
C28 0.045(3) 0.0191(18) 0.023(2) -0.0085(17) -0.0123(18) -0.0008(17)
C29 0.028(2) 0.0234(19) 0.031(2) -0.0104(18) -0.0044(18) -0.0007(17)
C30 0.028(2) 0.0266(19) 0.032(2) -0.0127(18) -0.0075(18) -0.0055(17)
C31 0.030(2) 0.0188(17) 0.021(2) -0.0038(16) -0.0058(16) -0.0111(15)
C32 0.029(2) 0.0200(18) 0.028(2) -0.0080(18) -0.0107(18) -0.0025(16)
C33 0.031(2) 0.0207(17) 0.025(2) -0.0059(17) -0.0089(18) -0.0048(16)
C34 0.036(2) 0.0237(19) 0.027(2) -0.0030(17) -0.0140(19) -0.0079(17)
C35 0.034(2) 0.0217(18) 0.024(2) -0.0075(17) -0.0072(18) -0.0078(16)
C36 0.034(2) 0.0161(17) 0.022(2) -0.0020(16) -0.0096(17) -0.0077(15)
C37 0.030(2) 0.0202(18) 0.021(2) -0.0062(16) -0.0062(17) -0.0065(16)
C38 0.034(2) 0.0242(18) 0.025(2) -0.0077(18) -0.0099(18) -0.0088(17)
C39 0.037(2) 0.0248(19) 0.023(2) -0.0087(18) -0.0049(18) -0.0105(17)
C40 0.030(2) 0.0224(18) 0.028(2) -0.0120(17) -0.0068(17) -0.0075(16)
C41 0.027(2) 0.0221(17) 0.025(2) -0.0074(16) -0.0011(16) -0.0111(15)
C42 0.033(2) 0.0241(19) 0.027(2) -0.0115(18) -0.0030(18) -0.0090(16)
C43 0.034(2) 0.0254(19) 0.027(2) -0.0151(18) 0.0014(18) -0.0071(17)
C44 0.026(2) 0.0232(19) 0.034(2) -0.0102(18) -0.0037(18) -0.0045(17)
C45 0.026(2) 0.0260(19) 0.026(2) -0.0114(18) -0.0031(18) -0.0087(16)
C46 0.025(2) 0.0195(17) 0.030(2) -0.0121(17) -0.0028(17) -0.0059(15)
C47 0.024(2) 0.0185(17) 0.024(2) -0.0075(16) -0.0058(16) 0.0006(15)
C48 0.025(2) 0.0214(18) 0.027(2) -0.0104(17) -0.0052(17) -0.0032(16)
C49 0.036(2) 0.0137(18) 0.025(2) -0.0050(17) -0.0059(18) -0.0009(16)
C50 0.028(2) 0.026(2) 0.022(2) -0.0093(17) -0.0087(17) 0.0039(17)
C51 0.028(2) 0.031(2) 0.025(2) -0.0138(18) -0.0062(18) -0.0046(17)
C52 0.023(2) 0.0235(19) 0.022(2) -0.0074(17) -0.0044(17) -0.0009(15)

loop_
_atom_type_symbol
_atom_type_description
_atom_type_scat_dispersion_real
_atom_type_scat_dispersion_imag
_atom_type_scat_source
N N 0.0061 0.0033 'International Tables Vol C Tables 4.2.6.8 and 6.1.1.4'
C C 0.0033 0.0016 'International Tables Vol C Tables 4.2.6.8 and 6.1.1.4'
H H 0.0000 0.0000 'International Tables Vol C Tables 4.2.6.8 and 6.1.1.4'

loop_
_geom_angle_atom_site_label_1
_geom_angle_atom_site_label_2
_geom_angle_atom_site_label_3
_geom_angle
_geom_angle_site_symmetry_1
_geom_angle_site_symmetry_3
_geom_angle_publ_flag
C5 N1 C2 105.0(3) . . ?
N1 C2 C24 125.9(3) . . ?
N1 C2 C3 111.4(3) . . ?
C24 C2 C3 122.7(3) . . ?
C4 C3 C2 105.8(3) . . ?
C3 C4 C5 106.8(3) . . ?
N1 C5 C6 126.3(3) . . ?
N1 C5 C4 111.0(3) . . ?
C6 C5 C4 122.7(3) . . ?
C7 C6 C5 126.3(3) . . ?
C7 C6 C25 117.0(3) . . ?
C5 C6 C25 116.7(3) . . ?
N11 C7 C6 126.8(3) . . ?
N11 C7 C8 105.8(3) . . ?
C6 C7 C8 127.3(3) . . ?
C9 C8 C7 108.5(3) . . ?
C8 C9 C10 108.6(3) . . ?
N11 C10 C12 122.5(3) . . ?
N11 C10 C9 106.3(3) . . ?
C12 C10 C9 131.0(3) . . ?
C10 N11 C7 110.8(3) . . ?
C13 C12 C10 120.3(3) . . ?
C13 C12 C31 116.3(3) . . ?
C10 C12 C31 123.2(3) . . ?
N17 C13 C12 131.8(3) . . ?
N17 C13 C14 110.9(3) . . ?
C12 C13 C14 116.9(3) . . ?
C37 C14 C15 123.5(3) . . ?
C37 C14 C13 129.7(3) . . ?
C15 C14 C13 106.7(3) . . ?
C40 C15 C14 123.9(3) . . ?
C40 C15 C16 129.2(3) . . ?
C14 C15 C16 106.9(3) . . ?
N17 C16 C18 132.2(3) . . ?
N17 C16 C15 110.6(3) . . ?
C18 C16 C15 117.0(3) . . ?
C16 N17 C13 104.8(3) . . ?
C16 C18 C19 120.6(3) . . ?
C16 C18 C46 116.8(3) . . ?
C19 C18 C46 122.5(3) . . ?
N23 C19 C18 121.7(3) . . ?
N23 C19 C20 106.4(3) . . ?
C18 C19 C20 131.7(3) . . ?
C21 C20 C19 109.1(3) . . ?
C20 C21 C22 107.6(3) . . ?
N23 C22 C24 126.3(3) . . ?
N23 C22 C21 106.3(3) . . ?
C24 C22 C21 127.3(3) . . ?
C19 N23 C22 110.5(3) . . ?
C22 C24 C2 125.9(3) . . ?
C22 C24 C47 116.1(3) . . ?
C2 C24 C47 118.0(3) . . ?
C30 C25 C26 118.8(3) . . ?
C30 C25 C6 122.0(3) . . ?
C26 C25 C6 119.2(3) . . ?
C27 C26 C25 120.5(3) . . ?
C26 C27 C28 121.0(4) . . ?
C27 C28 C29 119.3(3) . . ?
C28 C29 C30 120.6(4) . . ?
C29 C30 C25 119.9(3) . . ?
C32 C31 C36 116.2(3) . . ?
C32 C31 C12 121.1(3) . . ?
C36 C31 C12 122.7(3) . . ?
C33 C32 C31 123.1(3) . . ?
C32 C33 C34 119.6(3) . . ?
C35 C34 C33 119.8(3) . . ?
C34 C35 C36 121.4(3) . . ?
C35 C36 C31 119.6(3) . . ?
C35 C36 C37 121.4(3) . . ?
C31 C36 C37 119.0(3) . . ?
C14 C37 C38 114.4(3) . . ?
C14 C37 C36 114.3(3) . . ?
C38 C37 C36 131.3(3) . . ?
C39 C38 C37 122.3(3) . . ?
C38 C39 C40 122.0(3) . . ?
C15 C40 C39 113.9(3) . . ?
C15 C40 C41 114.8(3) . . ?
C39 C40 C41 131.3(3) . . ?
C42 C41 C46 119.7(3) . . ?
C42 C41 C40 121.1(3) . . ?
C46 C41 C40 119.3(3) . . ?
C43 C42 C41 122.0(3) . . ?
C42 C43 C44 118.8(3) . . ?
C45 C44 C43 119.9(3) . . ?
C44 C45 C46 122.8(3) . . ?
C45 C46 C41 116.3(3) . . ?
C45 C46 C18 121.1(3) . . ?
C41 C46 C18 122.4(3) . . ?
C48 C47 C52 118.9(3) . . ?
C48 C47 C24 122.1(3) . . ?
C52 C47 C24 118.9(3) . . ?
C47 C48 C49 121.4(4) . . ?
C50 C49 C48 118.9(3) . . ?
C49 C50 C51 120.5(3) . . ?
C52 C51 C50 120.3(4) . . ?
C51 C52 C47 120.1(3) . . ?

loop_
_geom_bond_atom_site_label_1
_geom_bond_atom_site_label_2
_geom_bond_distance
_geom_bond_site_symmetry_2
_geom_bond_publ_flag
N1 C5 1.365(4) . ?
N1 C2 1.371(4) . ?
C2 C24 1.412(4) . ?
C2 C3 1.452(4) . ?
C3 C4 1.357(5) . ?
C4 C5 1.451(5) . ?
C5 C6 1.421(4) . ?
C6 C7 1.391(4) . ?
C6 C25 1.500(4) . ?
C7 N11 1.383(4) . ?
C7 C8 1.434(4) . ?
C8 C9 1.357(5) . ?
C9 C10 1.430(4) . ?
C10 N11 1.374(4) . ?
C10 C12 1.422(4) . ?
C12 C13 1.408(4) . ?
C12 C31 1.485(5) . ?
C13 N17 1.391(4) . ?
C13 C14 1.423(4) . ?
C14 C37 1.375(5) . ?
C14 C15 1.378(4) . ?
C15 C40 1.375(4) . ?
C15 C16 1.427(4) . ?
C16 N17 1.389(4) . ?
C16 C18 1.402(4) . ?
C18 C19 1.418(5) . ?
C18 C46 1.489(4) . ?
C19 N23 1.375(4) . ?
C19 C20 1.424(4) . ?
C20 C21 1.363(5) . ?
C21 C22 1.439(4) . ?
C22 N23 1.381(4) . ?
C22 C24 1.393(4) . ?
C24 C47 1.499(4) . ?
C25 C30 1.395(5) . ?
C25 C26 1.402(5) . ?
C26 C27 1.375(5) . ?
C27 C28 1.378(5) . ?
C28 C29 1.390(5) . ?
C29 C30 1.394(5) . ?
C31 C32 1.414(4) . ?
C31 C36 1.437(4) . ?
C32 C33 1.371(5) . ?
C33 C34 1.403(5) . ?
C34 C35 1.369(5) . ?
C35 C36 1.414(5) . ?
C36 C37 1.458(4) . ?
C37 C38 1.413(4) . ?
C38 C39 1.390(5) . ?
C39 C40 1.428(5) . ?
C40 C41 1.454(5) . ?
C41 C42 1.397(5) . ?
C41 C46 1.429(5) . ?
C42 C43 1.385(5) . ?
C43 C44 1.400(5) . ?
C44 C45 1.374(5) . ?
C45 C46 1.414(5) . ?
C47 C48 1.388(5) . ?
C47 C52 1.406(5) . ?
C48 C49 1.400(5) . ?
C49 C50 1.388(5) . ?
C50 C51 1.395(5) . ?
C51 C52 1.385(5) . ?

loop_
_cod_related_entry_id
_cod_related_entry_database
_cod_related_entry_code
1 ChemSpider 30653096
